data_2226653
loop_
_publ_author_name
'Tang, Ying'
'Zhang, Jie'
'Miao, Yanqing'
'Chen, Gang'

_publ_section_title
;
 1-(Morpholinomethyl)indoline-2,3-dione
;
_journal_coeditor_code RZ2460
_journal_issue 7
_journal_name_full 'Acta Crystallographica Section E'
_journal_page_first o1748
_journal_paper_doi 10.1107/S1600536810023160
_journal_volume 66
_journal_year 2010
_chemical_formula_iupac 'C13 H14 N2 O3'
_chemical_formula_moiety 'C13 H14 N2 O3'
_chemical_formula_sum 'C13 H14 N2 O3'
_chemical_formula_weight 246.26
_chemical_name_systematic
;
1-(Morpholinomethyl)indoline-2,3-dione
;
_space_group_IT_number 14
_symmetry_cell_setting monoclinic
_symmetry_space_group_name_Hall '-P 2ybc'
_symmetry_space_group_name_H-M 'P 1 21/c 1'
_atom_sites_solution_hydrogens geom
_atom_sites_solution_primary direct
_atom_sites_solution_secondary difmap
_audit_creation_method SHELXL-97
_cell_angle_alpha 90.00
_cell_angle_beta 100.20(3)
_cell_angle_gamma 90.00
_cell_formula_units_Z 4
_cell_length_a 11.608(2)
_cell_length_b 8.2818(17)
_cell_length_c 12.595(3)
_cell_measurement_reflns_used 7356
_cell_measurement_temperature 293(2)
_cell_measurement_theta_max 25.00
_cell_measurement_theta_min 1.50
_cell_volume 1191.7(4)
_computing_cell_refinement 'SAINT-Plus (Bruker, 2001)'
_computing_data_collection 'SMART (Bruker, 2001)'
_computing_data_reduction 'SAINT-Plus (Bruker, 2001)'
_computing_molecular_graphics 'SHELXTL (Sheldrick, 2008)'
_computing_publication_material 'SHELXTL (Sheldrick, 2008)'
_computing_structure_refinement 'SHELXL97 (Sheldrick, 2008)'
_computing_structure_solution 'SHELXS97 (Sheldrick, 2008)'
_diffrn_ambient_temperature 293(2)
_diffrn_measured_fraction_theta_full 0.988
_diffrn_measured_fraction_theta_max 0.988
_diffrn_measurement_device_type 'Bruker SMART CCD'
_diffrn_measurement_method 'phi and omega scans'
_diffrn_radiation_monochromator graphite
_diffrn_radiation_source 'fine-focus sealed tube'
_diffrn_radiation_type MoK\a
_diffrn_radiation_wavelength 0.71073
_diffrn_reflns_av_R_equivalents 0.0207
_diffrn_reflns_av_sigmaI/netI 0.0270
_diffrn_reflns_limit_h_max 15
_diffrn_reflns_limit_h_min -15
_diffrn_reflns_limit_k_max 10
_diffrn_reflns_limit_k_min -11
_diffrn_reflns_limit_l_max 15
_diffrn_reflns_limit_l_min -17
_diffrn_reflns_number 7614
_diffrn_reflns_theta_full 30.39
_diffrn_reflns_theta_max 30.39
_diffrn_reflns_theta_min 1.78
_diffrn_standards_decay_% 0
_diffrn_standards_interval_count 460
_diffrn_standards_number 2
_exptl_absorpt_coefficient_mu 0.099
_exptl_absorpt_correction_T_max 0.984
_exptl_absorpt_correction_T_min 0.979
_exptl_absorpt_correction_type multi-scan
_exptl_absorpt_process_details '(SADABS; Bruker, 2001)'
_exptl_crystal_colour orange
_exptl_crystal_density_diffrn 1.373
_exptl_crystal_density_method 'not measured'
_exptl_crystal_description block
_exptl_crystal_F_000 520
_exptl_crystal_size_max 0.26
_exptl_crystal_size_mid 0.18
_exptl_crystal_size_min 0.16
_refine_diff_density_max 0.193
_refine_diff_density_min -0.221
_refine_ls_extinction_method none
_refine_ls_goodness_of_fit_ref 0.994
_refine_ls_hydrogen_treatment mixed
_refine_ls_matrix_type full
_refine_ls_number_parameters 171
_refine_ls_number_reflns 3556
_refine_ls_number_restraints 0
_refine_ls_restrained_S_all 0.994
_refine_ls_R_factor_all 0.0603
_refine_ls_R_factor_gt 0.0415
_refine_ls_shift/su_max 0.039
_refine_ls_shift/su_mean 0.007
_refine_ls_structure_factor_coef Fsqd
_refine_ls_weighting_details 'calc w=1/[\s^2^(Fo^2^)+(0.1000P)^2^+0.0000P] where P=(Fo^2^+2Fc^2^)/3'
_refine_ls_weighting_scheme calc
_refine_ls_wR_factor_gt 0.1273
_refine_ls_wR_factor_ref 0.1440
_reflns_number_gt 2275
_reflns_number_total 3556
_reflns_threshold_expression I>2sigma(I)
_cod_data_source_file rz2460.cif
_cod_data_source_block I
_cod_original_sg_symbol_H-M 'P 21/c'
_cod_database_code 2226653
_cod_database_fobs_code 2226653

loop_
_symmetry_equiv_pos_as_xyz
'x, y, z'
'-x, y+1/2, -z+1/2'
'-x, -y, -z'
'x, -y-1/2, z-1/2'

loop_
_atom_site_type_symbol
_atom_site_label
_atom_site_fract_x
_atom_site_fract_y
_atom_site_fract_z
_atom_site_U_iso_or_equiv
_atom_site_adp_type
_atom_site_calc_flag
_atom_site_refinement_flags
_atom_site_occupancy
_atom_site_disorder_assembly
_atom_site_disorder_group
N N2 0.91766(9) 0.23385(12) 0.11391(8) 0.0368(3) Uani d . 1 . .
N N1 0.73127(8) 0.33226(11) 0.00535(8) 0.0347(3) Uani d . 1 . .
C C7 0.68098(9) 0.48053(14) 0.03062(9) 0.0313(3) Uani d . 1 . .
O O2 0.59676(8) 0.46330(13) -0.24949(7) 0.0527(3) Uani d . 1 . .
C C10 0.98088(11) 0.23531(16) 0.02322(11) 0.0414(3) Uani d . 1 . .
H H10A 0.9591 0.3302 -0.0209 0.050 Uiso calc R 1 . .
H H10B 0.9604 0.1404 -0.0212 0.050 Uiso calc R 1 . .
O O3 1.14402(7) 0.37200(13) 0.13337(9) 0.0564(3) Uani d . 1 . .
O O1 0.73752(10) 0.19019(12) -0.15122(8) 0.0567(3) Uani d . 1 . .
C C6 0.68346(10) 0.54811(15) 0.13085(10) 0.0379(3) Uani d . 1 . .
H H6A 0.7192 0.4957 0.1934 0.046 Uiso calc R 1 . .
C C8 0.62332(10) 0.55651(14) -0.06320(9) 0.0345(3) Uani d . 1 . .
C C2 0.63447(10) 0.45189(15) -0.15409(10) 0.0377(3) Uani d . 1 . .
C C9 0.79252(11) 0.21364(15) 0.08256(11) 0.0373(3) Uani d . 1 . .
C C5 0.63034(11) 0.69807(15) 0.13481(11) 0.0456(3) Uani d . 1 . .
H H5A 0.6323 0.7477 0.2014 0.055 Uiso calc R 1 . .
C C1 0.70789(11) 0.30626(15) -0.10310(10) 0.0385(3) Uani d . 1 . .
C C3 0.56961(11) 0.70484(16) -0.05764(11) 0.0444(3) Uani d . 1 . .
H H3A 0.5311 0.7557 -0.1197 0.053 Uiso calc R 1 . .
C C13 0.95237(11) 0.37262(17) 0.18371(11) 0.0435(3) Uani d . 1 . .
H H13A 0.9126 0.3692 0.2452 0.052 Uiso calc R 1 . .
H H13B 0.9303 0.4718 0.1443 0.052 Uiso calc R 1 . .
C C4 0.57469(12) 0.77531(16) 0.04263(12) 0.0495(4) Uani d . 1 . .
H H4A 0.5403 0.8757 0.0481 0.059 Uiso calc R 1 . .
C C12 1.08328(12) 0.3691(2) 0.22195(12) 0.0540(4) Uani d . 1 . .
H H12A 1.1065 0.4616 0.2680 0.065 Uiso calc R 1 . .
H H12B 1.1043 0.2721 0.2642 0.065 Uiso calc R 1 . .
C C11 1.11103(11) 0.23690(17) 0.06581(12) 0.0514(4) Uani d . 1 . .
H H11A 1.1329 0.1385 0.1062 0.062 Uiso calc R 1 . .
H H11B 1.1529 0.2397 0.0057 0.062 Uiso calc R 1 . .
H H9A 0.7745(10) 0.1067(17) 0.0422(11) 0.038(3) Uiso d . 1 . .
H H9B 0.7566(11) 0.2191(14) 0.1471(11) 0.036(3) Uiso d . 1 . .

loop_
_atom_site_aniso_label
_atom_site_aniso_U_11
_atom_site_aniso_U_22
_atom_site_aniso_U_33
_atom_site_aniso_U_12
_atom_site_aniso_U_13
_atom_site_aniso_U_23
N2 0.0360(5) 0.0363(5) 0.0385(6) 0.0006(4) 0.0077(4) 0.0042(4)
N1 0.0366(5) 0.0373(5) 0.0306(5) 0.0046(4) 0.0074(4) -0.0023(4)
C7 0.0285(5) 0.0345(6) 0.0319(6) -0.0018(4) 0.0082(4) -0.0003(4)
O2 0.0613(6) 0.0656(7) 0.0290(5) -0.0100(5) 0.0018(4) 0.0040(4)
C10 0.0420(7) 0.0404(7) 0.0440(7) 0.0003(5) 0.0135(6) -0.0044(5)
O3 0.0414(5) 0.0612(6) 0.0685(7) -0.0114(4) 0.0150(5) -0.0142(5)
O1 0.0671(7) 0.0587(6) 0.0452(6) 0.0075(5) 0.0125(5) -0.0178(5)
C6 0.0385(6) 0.0456(7) 0.0302(6) 0.0014(5) 0.0073(5) -0.0019(5)
C8 0.0316(6) 0.0402(6) 0.0322(6) -0.0026(5) 0.0072(5) 0.0032(5)
C2 0.0352(6) 0.0475(7) 0.0304(6) -0.0072(5) 0.0058(5) 0.0025(5)
C9 0.0361(6) 0.0362(6) 0.0403(7) -0.0010(5) 0.0086(5) 0.0055(5)
C5 0.0474(8) 0.0460(7) 0.0458(8) 0.0010(6) 0.0146(6) -0.0114(6)
C1 0.0384(6) 0.0449(7) 0.0331(6) -0.0028(5) 0.0089(5) -0.0053(5)
C3 0.0423(7) 0.0432(7) 0.0474(8) 0.0050(5) 0.0074(6) 0.0115(6)
C13 0.0416(7) 0.0487(7) 0.0409(7) 0.0013(6) 0.0092(6) -0.0057(6)
C4 0.0488(8) 0.0391(7) 0.0623(9) 0.0076(6) 0.0145(7) -0.0014(6)
C12 0.0440(7) 0.0652(9) 0.0509(9) -0.0030(7) 0.0033(7) -0.0131(7)
C11 0.0405(7) 0.0549(8) 0.0611(9) -0.0008(6) 0.0157(7) -0.0116(7)

loop_
_atom_type_symbol
_atom_type_description
_atom_type_scat_dispersion_real
_atom_type_scat_dispersion_imag
_atom_type_scat_source
C C 0.0033 0.0016 'International Tables Vol C Tables 4.2.6.8 and 6.1.1.4'
H H 0.0000 0.0000 'International Tables Vol C Tables 4.2.6.8 and 6.1.1.4'
N N 0.0061 0.0033 'International Tables Vol C Tables 4.2.6.8 and 6.1.1.4'
O O 0.0106 0.0060 'International Tables Vol C Tables 4.2.6.8 and 6.1.1.4'

loop_
_geom_angle_atom_site_label_1
_geom_angle_atom_site_label_2
_geom_angle_atom_site_label_3
_geom_angle_site_symmetry_1
_geom_angle_site_symmetry_3
_geom_angle
_geom_angle_publ_flag
C9 N2 C13 . . 114.36(10) ?
C9 N2 C10 . . 113.97(10) ?
C13 N2 C10 . . 109.92(10) ?
C1 N1 C7 . . 110.17(10) ?
C1 N1 C9 . . 122.94(10) ?
C7 N1 C9 . . 126.73(10) ?
C6 C7 C8 . . 121.37(11) ?
C6 C7 N1 . . 127.92(11) ?
C8 C7 N1 . . 110.71(10) ?
N2 C10 C11 . . 109.34(11) ?
N2 C10 H10A . . 109.8 ?
C11 C10 H10A . . 109.8 ?
N2 C10 H10B . . 109.8 ?
C11 C10 H10B . . 109.8 ?
H10A C10 H10B . . 108.3 ?
C11 O3 C12 . . 109.81(11) ?
C7 C6 C5 . . 117.28(11) ?
C7 C6 H6A . . 121.4 ?
C5 C6 H6A . . 121.4 ?
C3 C8 C7 . . 120.55(11) ?
C3 C8 C2 . . 132.02(11) ?
C7 C8 C2 . . 107.44(10) ?
O2 C2 C8 . . 131.85(13) ?
O2 C2 C1 . . 123.32(12) ?
C8 C2 C1 . . 104.82(10) ?
N2 C9 N1 . . 116.55(10) ?
N2 C9 H9A . . 110.1(7) ?
N1 C9 H9A . . 102.5(7) ?
N2 C9 H9B . . 108.9(7) ?
N1 C9 H9B . . 106.9(7) ?
H9A C9 H9B . . 111.9(10) ?
C4 C5 C6 . . 121.82(12) ?
C4 C5 H5A . . 119.1 ?
C6 C5 H5A . . 119.1 ?
O1 C1 N1 . . 126.89(12) ?
O1 C1 C2 . . 126.25(12) ?
N1 C1 C2 . . 106.86(10) ?
C4 C3 C8 . . 118.27(12) ?
C4 C3 H3A . . 120.9 ?
C8 C3 H3A . . 120.9 ?
N2 C13 C12 . . 109.35(11) ?
N2 C13 H13A . . 109.8 ?
C12 C13 H13A . . 109.8 ?
N2 C13 H13B . . 109.8 ?
C12 C13 H13B . . 109.8 ?
H13A C13 H13B . . 108.3 ?
C3 C4 C5 . . 120.66(13) ?
C3 C4 H4A . . 119.7 ?
C5 C4 H4A . . 119.7 ?
O3 C12 C13 . . 111.11(12) ?
O3 C12 H12A . . 109.4 ?
C13 C12 H12A . . 109.4 ?
O3 C12 H12B . . 109.4 ?
C13 C12 H12B . . 109.4 ?
H12A C12 H12B . . 108.0 ?
O3 C11 C10 . . 111.53(11) ?
O3 C11 H11A . . 109.3 ?
C10 C11 H11A . . 109.3 ?
O3 C11 H11B . . 109.3 ?
C10 C11 H11B . . 109.3 ?
H11A C11 H11B . . 108.0 ?

loop_
_geom_bond_atom_site_label_1
_geom_bond_atom_site_label_2
_geom_bond_site_symmetry_2
_geom_bond_distance
_geom_bond_publ_flag
N2 C9 . 1.4460(16) ?
N2 C13 . 1.4596(16) ?
N2 C10 . 1.4631(16) ?
N1 C1 . 1.3618(15) ?
N1 C7 . 1.4199(14) ?
N1 C9 . 1.4736(15) ?
C7 C6 . 1.3765(16) ?
C7 C8 . 1.4000(15) ?
O2 C2 . 1.2075(15) ?
C10 C11 . 1.5110(18) ?
C10 H10A . 0.9700 ?
C10 H10B . 0.9700 ?
O3 C11 . 1.4168(16) ?
O3 C12 . 1.4217(17) ?
O1 C1 . 1.2180(14) ?
C6 C5 . 1.3914(17) ?
C6 H6A . 0.9300 ?
C8 C3 . 1.3850(17) ?
C8 C2 . 1.4597(17) ?
C2 C1 . 1.5490(18) ?
C9 H9A . 1.024(14) ?
C9 H9B . 0.979(14) ?
C5 C4 . 1.382(2) ?
C5 H5A . 0.9300 ?
C3 C4 . 1.383(2) ?
C3 H3A . 0.9300 ?
C13 C12 . 1.5109(18) ?
C13 H13A . 0.9700 ?
C13 H13B . 0.9700 ?
C4 H4A . 0.9300 ?
C12 H12A . 0.9700 ?
C12 H12B . 0.9700 ?
C11 H11A . 0.9700 ?
C11 H11B . 0.9700 ?

loop_
_geom_hbond_atom_site_label_D
_geom_hbond_atom_site_label_H
_geom_hbond_atom_site_label_A
_geom_hbond_site_symmetry_A
_geom_hbond_distance_DH
_geom_hbond_distance_HA
_geom_hbond_distance_DA
_geom_hbond_angle_DHA
C6 H6A O1 4_566 0.93 2.47 3.349(2) 158
C5 H5A O2 4_576 0.93 2.52 3.216(2) 131

loop_
_cod_related_entry_id
_cod_related_entry_database
_cod_related_entry_code
1 ChemSpider 230704
